data_7108655
loop_
_publ_author_name
'Zhu, Xiancui'
'Zhou, Shuangliu'
'Wang, Shaowu'
'Wei, Yun'
'Zhang, Lijun'
'Wang, Fenhua'
'Wang, Shaoyin'
'Feng, Zhijun'

_publ_section_title
;
 Rare-earth metal complexes having an unusual indolyl-1,2-dianion through
 C--H activation with a novel \h1:(\m2--\h1:\h1) bonding with metals
;
_journal_coden_ASTM CHCOFS
_journal_issue 98
_journal_name_full
;
 Chemical Communications (Cambridge, United Kingdom)
;
_journal_page_first 12020
_journal_page_last 12022
_journal_paper_doi 10.1039/c2cc36045d
_journal_volume 48
_journal_year 2012
_chemical_formula_moiety 'C66 H89 N6 O2 Y'
_chemical_formula_sum 'C66 H89 N6 O2 Y'
_chemical_formula_weight 1087.34
_space_group_IT_number 2
_symmetry_cell_setting triclinic
_symmetry_space_group_name_Hall '-P 1'
_symmetry_space_group_name_H-M 'P -1'
_atom_sites_solution_hydrogens geom
_atom_sites_solution_primary direct
_atom_sites_solution_secondary difmap
_audit_creation_method SHELXL-97
_cell_angle_alpha 106.190(6)
_cell_angle_beta 102.549(13)
_cell_angle_gamma 91.116(7)
_cell_formula_units_Z 2
_cell_length_a 11.8630(12)
_cell_length_b 13.3410(14)
_cell_length_c 20.967(2)
_cell_measurement_reflns_used 12224
_cell_measurement_temperature 113(2)
_cell_measurement_theta_max 27.90
_cell_measurement_theta_min 1.60
_cell_volume 3099.2(6)
_computing_cell_refinement 'CrystalClear-SM Expert 2.0 r2'
_computing_data_collection 'CrystalClear-SM Expert 2.0 r2 (Rigaku, 2009)'
_computing_data_reduction 'CrystalClear-SM Expert 2.0 r2'
_computing_molecular_graphics 'CrystalStructure 4.0'
_computing_publication_material 'CrystalStructure 4.0 (Rigaku, 2009)'
_computing_structure_refinement 'SHELXL-97 (Sheldrick, 1997)'
_computing_structure_solution 'SHELXS-97 (Sheldrick, 1990)'
_diffrn_ambient_temperature 113(2)
_diffrn_detector_area_resol_mean 14.222
_diffrn_measured_fraction_theta_full 0.988
_diffrn_measured_fraction_theta_max 0.988
_diffrn_measurement_device_type 'Rigaku Saturn724 CCD'
_diffrn_measurement_method \w
_diffrn_radiation_monochromator multilayer
_diffrn_radiation_source 'rotating anode'
_diffrn_radiation_type MoK\a
_diffrn_radiation_wavelength 0.71075
_diffrn_reflns_av_R_equivalents 0.0506
_diffrn_reflns_av_sigmaI/netI 0.0844
_diffrn_reflns_limit_h_max 15
_diffrn_reflns_limit_h_min -15
_diffrn_reflns_limit_k_max 17
_diffrn_reflns_limit_k_min -17
_diffrn_reflns_limit_l_max 27
_diffrn_reflns_limit_l_min -27
_diffrn_reflns_number 40064
_diffrn_reflns_theta_full 27.94
_diffrn_reflns_theta_max 27.94
_diffrn_reflns_theta_min 1.63
_diffrn_standards_decay_% 0
_diffrn_standards_interval_count 0
_diffrn_standards_interval_time 0
_diffrn_standards_number 0
_exptl_absorpt_coefficient_mu 0.987
_exptl_absorpt_correction_T_max 0.8270
_exptl_absorpt_correction_T_min 0.7976
_exptl_absorpt_correction_type multi-scan
_exptl_absorpt_process_details CrystalClear
_exptl_crystal_colour colorless
_exptl_crystal_density_diffrn 1.165
_exptl_crystal_density_method 'not measured'
_exptl_crystal_description prism
_exptl_crystal_F_000 1164
_exptl_crystal_size_max 0.24
_exptl_crystal_size_mid 0.22
_exptl_crystal_size_min 0.20
_refine_diff_density_max 0.693
_refine_diff_density_min -0.698
_refine_diff_density_rms 0.058
_refine_ls_extinction_method none
_refine_ls_goodness_of_fit_ref 0.974
_refine_ls_hydrogen_treatment mixed
_refine_ls_matrix_type full
_refine_ls_number_parameters 918
_refine_ls_number_reflns 14725
_refine_ls_number_restraints 0
_refine_ls_restrained_S_all 0.974
_refine_ls_R_factor_all 0.0580
_refine_ls_R_factor_gt 0.0447
_refine_ls_shift/su_max 0.002
_refine_ls_shift/su_mean 0.000
_refine_ls_structure_factor_coef Fsqd
_refine_ls_weighting_details 'calc w=1/[\s^2^(Fo^2^)+(0.0366P)^2^+0.0000P] where P=(Fo^2^+2Fc^2^)/3'
_refine_ls_weighting_scheme calc
_refine_ls_wR_factor_gt 0.0938
_refine_ls_wR_factor_ref 0.0982
_reflns_number_gt 10846
_reflns_number_total 14725
_reflns_threshold_expression >2sigma(I)
_cod_data_source_file c2cc36045d.txt
_cod_data_source_block shelxl
_cod_original_cell_volume 3099.2(5)
_cod_database_code 7108655

loop_
_symmetry_equiv_pos_as_xyz
'x, y, z'
'-x, -y, -z'

loop_
_atom_site_label
_atom_site_type_symbol
_atom_site_fract_x
_atom_site_fract_y
_atom_site_fract_z
_atom_site_U_iso_or_equiv
_atom_site_adp_type
_atom_site_occupancy
_atom_site_symmetry_multiplicity
_atom_site_calc_flag
_atom_site_refinement_flags
Y1 Y 0.702745(15) 0.035903(15) 0.759264(9) 0.02323(6) Uani 1 1 d .
O1 O 0.84158(11) -0.08254(11) 0.77863(7) 0.0304(3) Uani 1 1 d .
O2 O 0.66239(11) 0.19982(11) 0.82542(7) 0.0303(3) Uani 1 1 d .
N1 N 0.85985(14) 0.13178(14) 0.75271(9) 0.0316(4) Uani 1 1 d .
N2 N 0.99658(17) 0.39424(16) 0.67157(9) 0.0436(5) Uani 1 1 d .
N3 N 0.64252(14) -0.01625(13) 0.84232(8) 0.0285(4) Uani 1 1 d .
N4 N 0.42410(14) -0.28061(14) 0.83906(9) 0.0309(4) Uani 1 1 d .
N5 N 0.64100(13) -0.08114(13) 0.64818(8) 0.0232(4) Uani 1 1 d .
N6 N 0.53333(13) 0.05376(13) 0.68141(8) 0.0240(4) Uani 1 1 d .
C1 C 0.84005(18) 0.18396(17) 0.70349(11) 0.0335(5) Uani 1 1 d .
H1 H 0.7722 0.1690 0.6675 0.040 Uiso 1 1 calc R
C2 C 0.92628(18) 0.25916(17) 0.71078(11) 0.0328(5) Uani 1 1 d .
C3 C 1.01173(17) 0.25518(16) 0.77006(11) 0.0311(5) Uani 1 1 d .
C4 C 0.96865(16) 0.17567(16) 0.79400(10) 0.0278(5) Uani 1 1 d .
C5 C 1.03092(18) 0.14796(18) 0.84975(10) 0.0352(5) Uani 1 1 d .
H5 H 1.0009 0.0949 0.8653 0.042 Uiso 1 1 calc R
C6 C 1.13885(19) 0.2011(2) 0.88181(11) 0.0431(6) Uani 1 1 d .
H6 H 1.1852 0.1835 0.9195 0.052 Uiso 1 1 calc R
C7 C 1.18067(19) 0.2817(2) 0.85866(12) 0.0456(6) Uani 1 1 d .
H7 H 1.2543 0.3180 0.8821 0.055 Uiso 1 1 calc R
C8 C 1.11908(19) 0.30906(19) 0.80407(12) 0.0406(6) Uani 1 1 d .
H8 H 1.1488 0.3635 0.7896 0.049 Uiso 1 1 calc R
C9 C 0.92030(19) 0.32436(17) 0.66274(12) 0.0366(5) Uani 1 1 d .
H9 H 0.8562 0.3117 0.6245 0.044 Uiso 1 1 calc R
C10 C 0.9825(2) 0.4566(2) 0.62120(12) 0.0475(6) Uani 1 1 d .
C11 C 0.9131(3) 0.3981(3) 0.55055(15) 0.1091(15) Uani 1 1 d .
H11A H 0.9448 0.3307 0.5347 0.131 Uiso 1 1 calc R
H11B H 0.9174 0.4397 0.5192 0.131 Uiso 1 1 calc R
H11C H 0.8321 0.3859 0.5519 0.131 Uiso 1 1 calc R
C12 C 0.9277(3) 0.5556(3) 0.65221(17) 0.0938(12) Uani 1 1 d .
H12A H 0.8456 0.5382 0.6489 0.113 Uiso 1 1 calc R
H12B H 0.9348 0.6068 0.6274 0.113 Uiso 1 1 calc R
H12C H 0.9676 0.5854 0.7003 0.113 Uiso 1 1 calc R
C13 C 1.1038(2) 0.4850(2) 0.61814(14) 0.0672(8) Uani 1 1 d .
H13A H 1.1484 0.5236 0.6640 0.081 Uiso 1 1 calc R
H13B H 1.1017 0.5290 0.5875 0.081 Uiso 1 1 calc R
H13C H 1.1406 0.4211 0.6010 0.081 Uiso 1 1 calc R
C14 C 0.56444(16) -0.10051(16) 0.83021(10) 0.0269(4) Uani 1 1 d .
H14 H 0.5217 -0.1386 0.7858 0.032 Uiso 1 1 calc R
C15 C 0.55376(16) -0.12474(16) 0.88887(10) 0.0266(4) Uani 1 1 d .
C16 C 0.63180(17) -0.04928(17) 0.94337(10) 0.0292(5) Uani 1 1 d .
C17 C 0.68491(17) 0.01494(16) 0.91310(10) 0.0275(5) Uani 1 1 d .
C18 C 0.77090(19) 0.09517(17) 0.95194(11) 0.0360(5) Uani 1 1 d .
H18 H 0.8075 0.1369 0.9309 0.043 Uiso 1 1 calc R
C19 C 0.8007(2) 0.1118(2) 1.02131(11) 0.0472(6) Uani 1 1 d .
H19 H 0.8593 0.1653 1.0488 0.057 Uiso 1 1 calc R
C20 C 0.7457(2) 0.0505(2) 1.05203(12) 0.0514(7) Uani 1 1 d .
H20 H 0.7668 0.0644 1.1002 0.062 Uiso 1 1 calc R
C21 C 0.6620(2) -0.02916(19) 1.01422(11) 0.0419(6) Uani 1 1 d .
H21 H 0.6254 -0.0698 1.0359 0.050 Uiso 1 1 calc R
C22 C 0.48196(17) -0.21191(17) 0.89214(11) 0.0299(5) Uani 1 1 d .
H22 H 0.4780 -0.2179 0.9357 0.036 Uiso 1 1 calc R
C23 C 0.35356(17) -0.36941(17) 0.84393(11) 0.0334(5) Uani 1 1 d .
C24 C 0.22700(18) -0.34949(18) 0.82045(12) 0.0425(6) Uani 1 1 d .
H24A H 0.2081 -0.2883 0.8537 0.051 Uiso 1 1 calc R
H24B H 0.1767 -0.4110 0.8168 0.051 Uiso 1 1 calc R
H24C H 0.2150 -0.3364 0.7758 0.051 Uiso 1 1 calc R
C25 C 0.3825(2) -0.46633(18) 0.79357(13) 0.0476(6) Uani 1 1 d .
H25A H 0.3688 -0.4560 0.7481 0.057 Uiso 1 1 calc R
H25B H 0.3333 -0.5273 0.7918 0.057 Uiso 1 1 calc R
H25C H 0.4641 -0.4781 0.8084 0.057 Uiso 1 1 calc R
C26 C 0.3740(2) -0.3863(2) 0.91473(12) 0.0496(7) Uani 1 1 d .
H26A H 0.4557 -0.3970 0.9301 0.060 Uiso 1 1 calc R
H26B H 0.3254 -0.4481 0.9124 0.060 Uiso 1 1 calc R
H26C H 0.3539 -0.3246 0.9470 0.060 Uiso 1 1 calc R
C27 C 0.54539(17) -0.03314(16) 0.63503(10) 0.0251(4) Uani 1 1 d .
H27 H 0.4788(16) -0.0656(15) 0.5903(10) 0.032(6) Uiso 1 1 d .
C28 C 0.65994(16) -0.17497(16) 0.59893(9) 0.0251(4) Uani 1 1 d .
C29 C 0.74205(17) -0.16682(17) 0.56053(10) 0.0298(5) Uani 1 1 d .
C30 C 0.76413(19) -0.2596(2) 0.51525(11) 0.0366(6) Uani 1 1 d .
H30 H 0.8165(18) -0.2499(17) 0.4897(11) 0.043(7) Uiso 1 1 d .
C31 C 0.7090(2) -0.3551(2) 0.50792(12) 0.0405(6) Uani 1 1 d .
H31 H 0.7269(18) -0.4209(18) 0.4743(11) 0.047(7) Uiso 1 1 d .
C32 C 0.6301(2) -0.36186(18) 0.54653(11) 0.0366(5) Uani 1 1 d .
H32 H 0.5928(17) -0.4314(17) 0.5412(10) 0.036(6) Uiso 1 1 d .
C33 C 0.60380(17) -0.27248(16) 0.59251(10) 0.0286(5) Uani 1 1 d .
C34 C 0.80147(18) -0.0627(2) 0.56600(11) 0.0355(5) Uani 1 1 d .
H34 H 0.8055(15) -0.0206(15) 0.6096(10) 0.026(5) Uiso 1 1 d .
C35 C 0.9281(2) -0.0696(3) 0.55944(18) 0.0589(8) Uani 1 1 d .
H35A H 0.975(2) -0.110(2) 0.5886(14) 0.074(9) Uiso 1 1 d .
H35B H 0.956(2) 0.000(2) 0.5773(12) 0.051(8) Uiso 1 1 d .
H35C H 0.934(2) -0.109(2) 0.5105(14) 0.076(9) Uiso 1 1 d .
C36 C 0.7349(2) -0.0135(2) 0.51325(13) 0.0418(6) Uani 1 1 d .
H36A H 0.7384(17) -0.0577(18) 0.4665(11) 0.043(7) Uiso 1 1 d .
H36B H 0.7764(18) 0.0530(18) 0.5170(10) 0.041(7) Uiso 1 1 d .
H36C H 0.654(2) -0.0091(19) 0.5142(11) 0.054(8) Uiso 1 1 d .
C37 C 0.52302(18) -0.28553(17) 0.63707(11) 0.0310(5) Uani 1 1 d .
H37 H 0.4978(16) -0.2181(16) 0.6556(9) 0.027(5) Uiso 1 1 d .
C38 C 0.5876(2) -0.3259(2) 0.69517(13) 0.0417(6) Uani 1 1 d .
H38A H 0.6083(19) -0.3980(19) 0.6760(11) 0.049(7) Uiso 1 1 d .
H38B H 0.5366(19) -0.3272(18) 0.7263(11) 0.051(7) Uiso 1 1 d .
H38C H 0.662(2) -0.279(2) 0.7218(12) 0.058(8) Uiso 1 1 d .
C39 C 0.4139(2) -0.3579(3) 0.59842(15) 0.0521(7) Uani 1 1 d .
H39A H 0.3775(16) -0.3322(16) 0.5616(10) 0.024(6) Uiso 1 1 d .
H39B H 0.357(2) -0.359(2) 0.6289(12) 0.062(8) Uiso 1 1 d .
H39C H 0.431(2) -0.430(2) 0.5750(14) 0.084(10) Uiso 1 1 d .
C40 C 0.42814(16) 0.10505(16) 0.67347(9) 0.0260(4) Uani 1 1 d .
C41 C 0.43079(17) 0.20339(16) 0.66011(9) 0.0281(5) Uani 1 1 d .
C42 C 0.32953(19) 0.25493(19) 0.65569(11) 0.0339(5) Uani 1 1 d .
H42 H 0.3308(16) 0.3175(15) 0.6455(9) 0.022(5) Uiso 1 1 d .
C43 C 0.22851(19) 0.2116(2) 0.66408(11) 0.0377(6) Uani 1 1 d .
H43 H 0.1596(17) 0.2469(16) 0.6606(10) 0.033(6) Uiso 1 1 d .
C44 C 0.22801(19) 0.1170(2) 0.67819(11) 0.0362(5) Uani 1 1 d .
H44 H 0.1602(16) 0.0881(15) 0.6848(9) 0.025(5) Uiso 1 1 d .
C45 C 0.32683(17) 0.06156(18) 0.68385(10) 0.0302(5) Uani 1 1 d .
C46 C 0.53962(18) 0.24902(17) 0.64851(11) 0.0299(5) Uani 1 1 d .
H46 H 0.6002(16) 0.2280(15) 0.6773(9) 0.026(5) Uiso 1 1 d .
C47 C 0.5520(2) 0.3690(2) 0.66662(14) 0.0432(6) Uani 1 1 d .
H47A H 0.498(2) 0.393(2) 0.6343(12) 0.061(8) Uiso 1 1 d .
H47B H 0.6333(19) 0.3906(17) 0.6631(10) 0.042(6) Uiso 1 1 d .
H47C H 0.545(2) 0.401(2) 0.7146(13) 0.061(8) Uiso 1 1 d .
C48 C 0.5495(2) 0.2027(2) 0.57516(12) 0.0367(5) Uani 1 1 d .
H48A H 0.5406(19) 0.127(2) 0.5600(11) 0.049(7) Uiso 1 1 d .
H48B H 0.6260(18) 0.2293(17) 0.5674(10) 0.044(6) Uiso 1 1 d .
H48C H 0.4887(17) 0.2214(16) 0.5460(10) 0.029(6) Uiso 1 1 d .
C49 C 0.32191(18) -0.04063(19) 0.70239(12) 0.0362(5) Uani 1 1 d .
H49 H 0.3974(16) -0.0658(15) 0.7074(9) 0.025(5) Uiso 1 1 d .
C50 C 0.2861(3) -0.0258(3) 0.77009(17) 0.0536(8) Uani 1 1 d .
H50A H 0.341(3) 0.021(2) 0.8057(15) 0.095(12) Uiso 1 1 d .
H50B H 0.287(2) -0.090(2) 0.7790(12) 0.051(8) Uiso 1 1 d .
H50C H 0.207(2) 0.0039(19) 0.7676(11) 0.054(7) Uiso 1 1 d .
C51 C 0.2444(3) -0.1272(3) 0.64590(19) 0.0612(8) Uani 1 1 d .
H51A H 0.162(2) -0.105(2) 0.6420(13) 0.074(9) Uiso 1 1 d .
H51B H 0.2420(19) -0.192(2) 0.6586(11) 0.051(7) Uiso 1 1 d .
H51C H 0.267(2) -0.139(2) 0.6040(14) 0.073(10) Uiso 1 1 d .
C52 C 0.9207(2) -0.1142(2) 0.73341(12) 0.0358(5) Uani 1 1 d .
H52A H 0.9554(14) -0.0521(15) 0.7305(8) 0.013(5) Uiso 1 1 d .
H52B H 0.881(2) -0.165(2) 0.6945(12) 0.055(8) Uiso 1 1 d .
C53 C 1.0122(2) -0.1688(2) 0.77224(16) 0.0518(7) Uani 1 1 d .
H53A H 1.038(2) -0.222(2) 0.7355(13) 0.072(9) Uiso 1 1 d .
H53B H 1.084(2) -0.107(2) 0.8120(13) 0.072(8) Uiso 1 1 d .
C54 C 0.9425(2) -0.2201(2) 0.80835(15) 0.0448(6) Uani 1 1 d .
H54A H 0.894(2) -0.286(2) 0.7725(12) 0.063(8) Uiso 1 1 d .
H54B H 0.987(2) -0.236(2) 0.8469(12) 0.059(8) Uiso 1 1 d .
C55 C 0.8637(2) -0.13742(19) 0.83154(12) 0.0358(5) Uani 1 1 d .
H55A H 0.7915(18) -0.1650(17) 0.8324(10) 0.039(7) Uiso 1 1 d .
H55B H 0.9042(17) -0.0822(17) 0.8754(11) 0.039(6) Uiso 1 1 d .
C56 C 0.7278(2) 0.30269(18) 0.84577(12) 0.0366(5) Uani 1 1 d .
H56A H 0.722(2) 0.3248(19) 0.8032(12) 0.063(8) Uiso 1 1 d .
H56B H 0.8103(18) 0.2938(17) 0.8675(10) 0.043(7) Uiso 1 1 d .
C57 C 0.6684(2) 0.3733(2) 0.89560(14) 0.0453(6) Uani 1 1 d .
H57A H 0.6975(18) 0.3660(17) 0.9414(11) 0.042(7) Uiso 1 1 d .
H57B H 0.6772(19) 0.4434(19) 0.8980(11) 0.049(7) Uiso 1 1 d .
C58 C 0.5439(2) 0.3280(2) 0.87088(16) 0.0488(7) Uani 1 1 d .
H58A H 0.5038(17) 0.3490(17) 0.9073(11) 0.037(6) Uiso 1 1 d .
H58B H 0.500(3) 0.340(3) 0.826(2) 0.155(16) Uiso 1 1 d .
C59 C 0.5545(2) 0.21203(19) 0.84979(12) 0.0348(5) Uani 1 1 d .
H59A H 0.5616(17) 0.1858(17) 0.8877(11) 0.038(6) Uiso 1 1 d .
H59B H 0.4919(18) 0.1688(17) 0.8122(11) 0.040(6) Uiso 1 1 d .
C60 C 1.0723(3) 0.5608(3) 0.94885(18) 0.0668(9) Uani 1 1 d .
H60A H 1.129(4) 0.628(4) 0.957(2) 0.18(2) Uiso 1 1 d .
H60B H 1.098(5) 0.476(5) 0.910(3) 0.29(3) Uiso 1 1 d .
H60C H 1.073(2) 0.597(2) 1.0011(14) 0.069(9) Uiso 1 1 d .
C61 C 0.95316(19) 0.58255(19) 0.91521(12) 0.0402(6) Uani 1 1 d .
C62 C 0.8894(2) 0.6554(2) 0.94883(13) 0.0494(7) Uani 1 1 d .
H62 H 0.929(2) 0.694(2) 0.9941(12) 0.064(8) Uiso 1 1 d .
C63 C 0.7837(3) 0.6768(2) 0.91874(15) 0.0559(7) Uani 1 1 d .
H63 H 0.742(2) 0.734(2) 0.9455(14) 0.085(10) Uiso 1 1 d .
C64 C 0.7357(2) 0.6251(2) 0.85267(15) 0.0513(7) Uani 1 1 d .
H64 H 0.655(2) 0.642(2) 0.8326(12) 0.069(8) Uiso 1 1 d .
C65 C 0.7934(3) 0.5509(2) 0.81634(13) 0.0516(8) Uani 1 1 d .
H65 H 0.760(2) 0.5179(19) 0.7735(12) 0.053(8) Uiso 1 1 d .
C66 C 0.9041(3) 0.5287(2) 0.84724(14) 0.0488(7) Uani 1 1 d .
H66 H 0.941(2) 0.484(2) 0.8264(13) 0.059(8) Uiso 1 1 d .

loop_
_atom_site_aniso_label
_atom_site_aniso_U_11
_atom_site_aniso_U_22
_atom_site_aniso_U_33
_atom_site_aniso_U_23
_atom_site_aniso_U_13
_atom_site_aniso_U_12
Y1 0.02352(11) 0.02308(11) 0.02392(11) 0.00964(8) 0.00349(8) 0.00288(8)
O1 0.0309(8) 0.0317(8) 0.0335(8) 0.0178(7) 0.0062(6) 0.0105(6)
O2 0.0337(8) 0.0236(8) 0.0338(8) 0.0078(6) 0.0091(6) 0.0014(6)
N1 0.0268(9) 0.0307(10) 0.0411(11) 0.0166(8) 0.0073(8) 0.0066(8)
N2 0.0455(12) 0.0439(13) 0.0422(12) 0.0125(10) 0.0112(9) 0.0092(10)
N3 0.0356(10) 0.0254(10) 0.0261(9) 0.0087(7) 0.0091(8) 0.0028(8)
N4 0.0308(9) 0.0283(10) 0.0378(10) 0.0132(8) 0.0115(8) 0.0059(8)
N5 0.0210(8) 0.0258(9) 0.0237(8) 0.0085(7) 0.0049(7) 0.0071(7)
N6 0.0230(8) 0.0261(9) 0.0236(8) 0.0083(7) 0.0046(7) 0.0083(7)
C1 0.0286(11) 0.0335(13) 0.0431(13) 0.0178(10) 0.0092(10) 0.0062(10)
C2 0.0351(12) 0.0266(12) 0.0438(13) 0.0131(10) 0.0193(10) 0.0102(10)
C3 0.0296(11) 0.0222(11) 0.0419(13) 0.0008(9) 0.0201(10) 0.0008(9)
C4 0.0238(10) 0.0248(11) 0.0349(12) 0.0061(9) 0.0098(9) 0.0050(9)
C5 0.0334(12) 0.0351(13) 0.0342(12) 0.0051(10) 0.0076(10) 0.0077(10)
C6 0.0373(13) 0.0524(17) 0.0323(13) 0.0030(11) 0.0038(11) 0.0131(12)
C7 0.0278(12) 0.0489(17) 0.0504(15) -0.0024(12) 0.0114(11) -0.0057(11)
C8 0.0390(13) 0.0387(14) 0.0426(14) 0.0060(11) 0.0144(11) -0.0022(11)
C9 0.0321(12) 0.0295(13) 0.0489(14) 0.0040(10) 0.0202(11) 0.0021(10)
C10 0.0681(17) 0.0470(16) 0.0406(14) 0.0266(12) 0.0205(13) 0.0228(13)
C11 0.133(3) 0.129(3) 0.069(2) 0.071(2) -0.021(2) -0.053(3)
C12 0.135(3) 0.089(3) 0.111(3) 0.074(2) 0.077(2) 0.075(2)
C13 0.083(2) 0.071(2) 0.0635(19) 0.0383(16) 0.0268(16) 0.0126(17)
C14 0.0288(11) 0.0257(11) 0.0257(11) 0.0091(9) 0.0025(9) 0.0048(9)
C15 0.0272(10) 0.0278(11) 0.0284(11) 0.0116(9) 0.0088(9) 0.0068(9)
C16 0.0321(11) 0.0313(12) 0.0275(11) 0.0117(9) 0.0089(9) 0.0085(9)
C17 0.0316(11) 0.0262(11) 0.0240(10) 0.0067(8) 0.0055(9) 0.0054(9)
C18 0.0418(13) 0.0332(13) 0.0330(12) 0.0100(10) 0.0083(10) 0.0015(10)
C19 0.0523(15) 0.0441(16) 0.0338(13) 0.0026(11) -0.0016(12) -0.0087(12)
C20 0.0643(17) 0.0594(18) 0.0251(12) 0.0103(12) 0.0025(12) -0.0044(14)
C21 0.0510(15) 0.0494(16) 0.0285(12) 0.0149(11) 0.0115(11) 0.0041(12)
C22 0.0290(11) 0.0349(13) 0.0336(12) 0.0190(10) 0.0112(10) 0.0105(10)
C23 0.0293(11) 0.0320(13) 0.0451(13) 0.0176(10) 0.0130(10) 0.0063(10)
C24 0.0353(12) 0.0368(14) 0.0566(15) 0.0149(12) 0.0114(11) 0.0063(11)
C25 0.0416(14) 0.0279(13) 0.0785(18) 0.0171(13) 0.0223(13) 0.0054(11)
C26 0.0464(14) 0.0500(17) 0.0614(17) 0.0344(14) 0.0081(13) -0.0060(12)
C27 0.0243(10) 0.0287(12) 0.0252(11) 0.0121(9) 0.0057(9) 0.0040(9)
C28 0.0231(10) 0.0302(12) 0.0203(10) 0.0062(8) 0.0024(8) 0.0071(9)
C29 0.0249(10) 0.0398(13) 0.0246(11) 0.0108(9) 0.0033(9) 0.0075(10)
C30 0.0314(12) 0.0505(16) 0.0305(12) 0.0105(11) 0.0135(10) 0.0124(11)
C31 0.0478(14) 0.0385(15) 0.0357(13) 0.0068(11) 0.0146(11) 0.0173(12)
C32 0.0468(14) 0.0281(13) 0.0356(13) 0.0076(10) 0.0125(11) 0.0101(11)
C33 0.0301(11) 0.0293(12) 0.0252(11) 0.0077(9) 0.0040(9) 0.0092(9)
C34 0.0320(12) 0.0469(15) 0.0266(12) 0.0083(10) 0.0079(10) 0.0007(11)
C35 0.0361(15) 0.078(3) 0.070(2) 0.032(2) 0.0141(15) 0.0033(16)
C36 0.0427(15) 0.0370(15) 0.0444(15) 0.0119(12) 0.0068(12) 0.0045(12)
C37 0.0374(12) 0.0233(12) 0.0334(12) 0.0069(9) 0.0122(10) 0.0053(10)
C38 0.0530(16) 0.0383(15) 0.0425(14) 0.0186(12) 0.0199(13) 0.0119(13)
C39 0.0458(16) 0.0529(19) 0.0485(17) 0.0020(14) 0.0098(14) -0.0055(14)
C40 0.0253(10) 0.0312(12) 0.0197(10) 0.0064(8) 0.0023(8) 0.0102(9)
C41 0.0300(11) 0.0291(12) 0.0222(10) 0.0040(8) 0.0030(9) 0.0121(9)
C42 0.0378(13) 0.0345(13) 0.0307(12) 0.0112(10) 0.0071(10) 0.0179(11)
C43 0.0344(13) 0.0483(15) 0.0347(13) 0.0141(11) 0.0127(10) 0.0235(11)
C44 0.0257(11) 0.0495(16) 0.0381(13) 0.0161(11) 0.0118(10) 0.0131(11)
C45 0.0251(11) 0.0396(13) 0.0278(11) 0.0122(9) 0.0066(9) 0.0107(9)
C46 0.0296(11) 0.0273(12) 0.0329(12) 0.0116(9) 0.0033(10) 0.0086(9)
C47 0.0478(16) 0.0320(14) 0.0477(16) 0.0100(12) 0.0086(13) 0.0064(12)
C48 0.0355(13) 0.0356(15) 0.0391(14) 0.0103(11) 0.0092(11) 0.0037(11)
C49 0.0239(11) 0.0450(15) 0.0473(14) 0.0232(11) 0.0106(11) 0.0117(10)
C50 0.0479(17) 0.064(2) 0.072(2) 0.0406(18) 0.0326(16) 0.0147(16)
C51 0.0535(19) 0.0436(19) 0.080(2) 0.0204(17) -0.0009(17) 0.0056(15)
C52 0.0349(13) 0.0351(14) 0.0414(14) 0.0133(11) 0.0136(11) 0.0090(11)
C53 0.0405(15) 0.0517(18) 0.078(2) 0.0389(16) 0.0173(15) 0.0145(13)
C54 0.0402(14) 0.0436(16) 0.0602(18) 0.0311(14) 0.0094(13) 0.0157(12)
C55 0.0403(14) 0.0314(13) 0.0397(14) 0.0216(11) 0.0028(11) 0.0079(11)
C56 0.0496(15) 0.0222(12) 0.0368(13) 0.0055(10) 0.0123(12) -0.0036(11)
C57 0.0574(17) 0.0279(14) 0.0495(16) 0.0045(12) 0.0191(14) 0.0007(12)
C58 0.0522(16) 0.0360(15) 0.0627(18) 0.0140(13) 0.0224(15) 0.0144(12)
C59 0.0333(12) 0.0332(13) 0.0366(13) 0.0050(11) 0.0118(11) 0.0042(10)
C60 0.0492(17) 0.093(3) 0.072(2) 0.043(2) 0.0164(16) 0.0223(18)
C61 0.0372(13) 0.0464(15) 0.0472(15) 0.0280(12) 0.0118(11) 0.0082(11)
C62 0.0553(16) 0.0518(18) 0.0382(15) 0.0071(13) 0.0127(13) 0.0056(14)
C63 0.0624(18) 0.0526(19) 0.0600(19) 0.0232(15) 0.0193(16) 0.0210(15)
C64 0.0440(15) 0.0591(19) 0.0645(19) 0.0397(16) 0.0126(15) 0.0090(14)
C65 0.0659(19) 0.0506(18) 0.0329(14) 0.0133(13) 0.0012(14) -0.0257(15)
C66 0.0674(19) 0.0293(14) 0.0630(18) 0.0144(13) 0.0411(16) 0.0100(13)

loop_
_atom_type_symbol
_atom_type_description
_atom_type_scat_dispersion_real
_atom_type_scat_dispersion_imag
_atom_type_scat_source
C C 0.0033 0.0016 'International Tables Vol C Tables 4.2.6.8 and 6.1.1.4'
H H 0.0000 0.0000 'International Tables Vol C Tables 4.2.6.8 and 6.1.1.4'
N N 0.0061 0.0033 'International Tables Vol C Tables 4.2.6.8 and 6.1.1.4'
O O 0.0106 0.0060 'International Tables Vol C Tables 4.2.6.8 and 6.1.1.4'
Y Y -2.7962 3.5667 'International Tables Vol C Tables 4.2.6.8 and 6.1.1.4'

loop_
_geom_angle_atom_site_label_1
_geom_angle_atom_site_label_2
_geom_angle_atom_site_label_3
_geom_angle
N3 Y1 N1 136.42(6)
N3 Y1 O1 80.20(5)
N1 Y1 O1 82.66(5)
N3 Y1 N6 106.39(6)
N1 Y1 N6 111.52(6)
O1 Y1 N6 142.42(5)
N3 Y1 O2 80.79(5)
N1 Y1 O2 82.99(5)
O1 Y1 O2 133.93(5)
N6 Y1 O2 83.35(5)
N3 Y1 N5 114.69(6)
N1 Y1 N5 103.63(6)
O1 Y1 N5 85.97(5)
N6 Y1 N5 57.32(5)
O2 Y1 N5 140.02(5)
N3 Y1 C27 111.95(6)
N1 Y1 C27 111.62(6)
O1 Y1 C27 114.11(5)
N6 Y1 C27 28.63(5)
O2 Y1 C27 111.89(5)
N5 Y1 C27 28.77(5)
C52 O1 C55 109.43(16)
C52 O1 Y1 120.71(12)
C55 O1 Y1 129.84(12)
C56 O2 C59 108.93(16)
C56 O2 Y1 129.86(12)
C59 O2 Y1 121.12(12)
C1 N1 C4 104.06(17)
C1 N1 Y1 115.89(13)
C4 N1 Y1 138.02(14)
C9 N2 C10 117.8(2)
C14 N3 C17 104.22(16)
C14 N3 Y1 124.59(13)
C17 N3 Y1 130.51(13)
C22 N4 C23 121.64(18)
C27 N5 C28 119.96(16)
C27 N5 Y1 92.29(12)
C28 N5 Y1 147.50(12)
C27 N6 C40 120.63(16)
C27 N6 Y1 92.58(12)
C40 N6 Y1 145.23(12)
C2 C1 N1 114.55(19)
C2 C1 H1 122.7
N1 C1 H1 122.7
C1 C2 C3 104.67(19)
C1 C2 C9 122.5(2)
C3 C2 C9 132.9(2)
C8 C3 C4 119.4(2)
C8 C3 C2 134.0(2)
C4 C3 C2 106.61(17)
C5 C4 N1 127.45(19)
C5 C4 C3 122.45(19)
N1 C4 C3 110.09(18)
C6 C5 C4 117.0(2)
C6 C5 H5 121.5
C4 C5 H5 121.5
C5 C6 C7 120.4(2)
C5 C6 H6 119.8
C7 C6 H6 119.8
C8 C7 C6 122.4(2)
C8 C7 H7 118.8
C6 C7 H7 118.8
C7 C8 C3 118.3(2)
C7 C8 H8 120.9
C3 C8 H8 120.9
N2 C9 C2 121.5(2)
N2 C9 H9 119.2
C2 C9 H9 119.2
C13 C10 N2 104.8(2)
C13 C10 C11 109.7(2)
N2 C10 C11 114.3(2)
C13 C10 C12 109.5(2)
N2 C10 C12 106.43(19)
C11 C10 C12 111.7(3)
C10 C11 H11A 109.5
C10 C11 H11B 109.5
H11A C11 H11B 109.5
C10 C11 H11C 109.5
H11A C11 H11C 109.5
H11B C11 H11C 109.5
C10 C12 H12A 109.5
C10 C12 H12B 109.5
H12A C12 H12B 109.5
C10 C12 H12C 109.5
H12A C12 H12C 109.5
H12B C12 H12C 109.5
C10 C13 H13A 109.5
C10 C13 H13B 109.5
H13A C13 H13B 109.5
C10 C13 H13C 109.5
H13A C13 H13C 109.5
H13B C13 H13C 109.5
N3 C14 C15 113.64(18)
N3 C14 H14 123.2
C15 C14 H14 123.2
C14 C15 C16 105.02(18)
C14 C15 C22 126.35(19)
C16 C15 C22 128.57(18)
C21 C16 C17 119.08(19)
C21 C16 C15 134.5(2)
C17 C16 C15 106.42(17)
N3 C17 C18 127.59(19)
N3 C17 C16 110.70(17)
C18 C17 C16 121.68(18)
C19 C18 C17 118.0(2)
C19 C18 H18 121.0
C17 C18 H18 121.0
C18 C19 C20 120.7(2)
C18 C19 H19 119.7
C20 C19 H19 119.7
C21 C20 C19 121.7(2)
C21 C20 H20 119.1
C19 C20 H20 119.1
C20 C21 C16 118.8(2)
C20 C21 H21 120.6
C16 C21 H21 120.6
N4 C22 C15 122.82(19)
N4 C22 H22 118.6
C15 C22 H22 118.6
N4 C23 C25 105.79(17)
N4 C23 C24 106.33(18)
C25 C23 C24 109.74(19)
N4 C23 C26 115.65(18)
C25 C23 C26 109.3(2)
C24 C23 C26 109.81(18)
C23 C24 H24A 109.5
C23 C24 H24B 109.5
H24A C24 H24B 109.5
C23 C24 H24C 109.5
H24A C24 H24C 109.5
H24B C24 H24C 109.5
C23 C25 H25A 109.5
C23 C25 H25B 109.5
H25A C25 H25B 109.5
C23 C25 H25C 109.5
H25A C25 H25C 109.5
H25B C25 H25C 109.5
C23 C26 H26A 109.5
C23 C26 H26B 109.5
H26A C26 H26B 109.5
C23 C26 H26C 109.5
H26A C26 H26C 109.5
H26B C26 H26C 109.5
N6 C27 N5 117.49(18)
N6 C27 Y1 58.79(10)
N5 C27 Y1 58.94(10)
N6 C27 H27 121.1(11)
N5 C27 H27 121.3(11)
Y1 C27 H27 172.3(10)
C33 C28 C29 121.25(19)
C33 C28 N5 120.93(17)
C29 C28 N5 117.70(18)
C30 C29 C28 117.2(2)
C30 C29 C34 120.92(19)
C28 C29 C34 121.86(19)
C31 C30 C29 122.2(2)
C31 C30 H30 123.7(14)
C29 C30 H30 114.1(14)
C30 C31 C32 119.9(2)
C30 C31 H31 120.0(13)
C32 C31 H31 120.1(13)
C31 C32 C33 120.9(2)
C31 C32 H32 118.6(12)
C33 C32 H32 120.5(12)
C32 C33 C28 118.57(19)
C32 C33 C37 118.6(2)
C28 C33 C37 122.68(18)
C29 C34 C36 111.32(18)
C29 C34 C35 113.2(2)
C36 C34 C35 109.5(2)
C29 C34 H34 106.6(12)
C36 C34 H34 110.8(13)
C35 C34 H34 105.3(12)
C34 C35 H35A 114.1(15)
C34 C35 H35B 100.9(16)
H35A C35 H35B 108(2)
C34 C35 H35C 112.3(14)
H35A C35 H35C 104(2)
H35B C35 H35C 119(2)
C34 C36 H36A 108.9(13)
C34 C36 H36B 109.7(13)
H36A C36 H36B 102.5(17)
C34 C36 H36C 112.9(14)
H36A C36 H36C 107.5(18)
H36B C36 H36C 114.6(19)
C33 C37 C39 113.90(19)
C33 C37 C38 109.90(18)
C39 C37 C38 109.4(2)
C33 C37 H37 107.5(12)
C39 C37 H37 106.5(11)
C38 C37 H37 109.6(11)
C37 C38 H38A 109.3(13)
C37 C38 H38B 109.0(14)
H38A C38 H38B 109.1(19)
C37 C38 H38C 111.3(14)
H38A C38 H38C 108.6(18)
H38B C38 H38C 109.4(18)
C37 C39 H39A 107.2(12)
C37 C39 H39B 111.9(13)
H39A C39 H39B 109.0(18)
C37 C39 H39C 113.2(16)
H39A C39 H39C 103(2)
H39B C39 H39C 112(2)
C45 C40 C41 121.00(18)
C45 C40 N6 120.14(18)
C41 C40 N6 118.69(17)
C42 C41 C40 118.3(2)
C42 C41 C46 121.1(2)
C40 C41 C46 120.61(17)
C43 C42 C41 121.2(2)
C43 C42 H42 120.7(12)
C41 C42 H42 118.0(12)
C44 C43 C42 119.8(2)
C44 C43 H43 119.5(13)
C42 C43 H43 120.8(13)
C43 C44 C45 122.0(2)
C43 C44 H44 120.0(12)
C45 C44 H44 118.0(13)
C44 C45 C40 117.8(2)
C44 C45 C49 119.38(19)
C40 C45 C49 122.85(18)
C41 C46 C48 110.90(18)
C41 C46 C47 114.83(18)
C48 C46 C47 109.2(2)
C41 C46 H46 104.6(12)
C48 C46 H46 108.6(12)
C47 C46 H46 108.5(12)
C46 C47 H47A 111.2(15)
C46 C47 H47B 107.4(13)
H47A C47 H47B 106.8(19)
C46 C47 H47C 110.8(15)
H47A C47 H47C 112(2)
H47B C47 H47C 108.3(18)
C46 C48 H48A 113.6(14)
C46 C48 H48B 111.7(11)
H48A C48 H48B 109.9(18)
C46 C48 H48C 109.4(12)
H48A C48 H48C 103.5(17)
H48B C48 H48C 108.2(17)
C51 C49 C45 112.4(2)
C51 C49 C50 110.9(3)
C45 C49 C50 111.9(2)
C51 C49 H49 104.8(12)
C45 C49 H49 108.9(12)
C50 C49 H49 107.7(11)
C49 C50 H50A 109.7(18)
C49 C50 H50B 107.7(15)
H50A C50 H50B 108(2)
C49 C50 H50C 110.2(13)
H50A C50 H50C 109(2)
H50B C50 H50C 113(2)
C49 C51 H51A 106.4(15)
C49 C51 H51B 111.5(14)
H51A C51 H51B 105(2)
C49 C51 H51C 111.7(17)
H51A C51 H51C 112(2)
H51B C51 H51C 111(2)
O1 C52 C53 103.89(19)
O1 C52 H52A 106.6(11)
C53 C52 H52A 109.3(11)
O1 C52 H52B 107.8(14)
C53 C52 H52B 107.0(16)
H52A C52 H52B 121.0(18)
C54 C53 C52 102.4(2)
C54 C53 H53A 111.2(16)
C52 C53 H53A 103.9(16)
C54 C53 H53B 110.5(12)
C52 C53 H53B 110.4(13)
H53A C53 H53B 117.2(19)
C53 C54 C55 102.6(2)
C53 C54 H54A 107.9(14)
C55 C54 H54A 110.2(14)
C53 C54 H54B 113.9(14)
C55 C54 H54B 109.0(15)
H54A C54 H54B 113(2)
O1 C55 C54 105.06(19)
O1 C55 H55A 106.0(13)
C54 C55 H55A 113.3(14)
O1 C55 H55B 105.5(12)
C54 C55 H55B 111.7(12)
H55A C55 H55B 114.4(17)
O2 C56 C57 105.04(18)
O2 C56 H56A 107.0(14)
C57 C56 H56A 112.2(14)
O2 C56 H56B 107.2(13)
C57 C56 H56B 112.4(12)
H56A C56 H56B 112.4(18)
C56 C57 C58 103.1(2)
C56 C57 H57A 110.1(13)
C58 C57 H57A 107.8(13)
C56 C57 H57B 114.1(14)
C58 C57 H57B 113.0(14)
H57A C57 H57B 108.5(19)
C59 C58 C57 103.0(2)
C59 C58 H58A 112.3(13)
C57 C58 H58A 110.1(12)
C59 C58 H58B 102(2)
C57 C58 H58B 116(2)
H58A C58 H58B 113(2)
O2 C59 C58 105.04(19)
O2 C59 H59A 109.3(13)
C58 C59 H59A 110.2(13)
O2 C59 H59B 106.8(12)
C58 C59 H59B 116.6(13)
H59A C59 H59B 108.6(18)
C61 C60 H60A 107(2)
C61 C60 H60B 107(3)
H60A C60 H60B 115(3)
C61 C60 H60C 100.2(14)
H60A C60 H60C 82(2)
H60B C60 H60C 140(3)
C62 C61 C66 117.4(2)
C62 C61 C60 122.6(3)
C66 C61 C60 120.0(3)
C63 C62 C61 123.0(3)
C63 C62 H62 122.3(15)
C61 C62 H62 114.5(15)
C62 C63 C64 119.9(3)
C62 C63 H63 119.5(16)
C64 C63 H63 120.6(16)
C63 C64 C65 120.3(3)
C63 C64 H64 117.3(15)
C65 C64 H64 122.5(15)
C64 C65 C66 120.2(3)
C64 C65 H65 118.5(17)
C66 C65 H65 121.3(17)
C61 C66 C65 119.3(2)
C61 C66 H66 118.5(18)
C65 C66 H66 122.3(18)

loop_
_geom_bond_atom_site_label_1
_geom_bond_atom_site_label_2
_geom_bond_distance
Y1 N3 2.2857(16)
Y1 N1 2.2901(17)
Y1 O1 2.3544(14)
Y1 N6 2.3602(16)
Y1 O2 2.3608(14)
Y1 N5 2.3633(15)
Y1 C27 2.757(2)
O1 C52 1.462(3)
O1 C55 1.473(2)
O2 C56 1.468(3)
O2 C59 1.474(2)
N1 C1 1.381(3)
N1 C4 1.400(2)
N2 C9 1.233(3)
N2 C10 1.501(3)
N3 C14 1.373(2)
N3 C17 1.397(2)
N4 C22 1.275(3)
N4 C23 1.477(3)
N5 C27 1.328(2)
N5 C28 1.440(2)
N6 C27 1.322(2)
N6 C40 1.435(2)
C1 C2 1.372(3)
C1 H1 0.9500
C2 C3 1.438(3)
C2 C9 1.495(3)
C3 C8 1.390(3)
C3 C4 1.423(3)
C4 C5 1.388(3)
C5 C6 1.385(3)
C5 H5 0.9500
C6 C7 1.419(3)
C6 H6 0.9500
C7 C8 1.363(3)
C7 H7 0.9500
C8 H8 0.9500
C9 H9 0.9500
C10 C13 1.500(3)
C10 C11 1.511(4)
C10 C12 1.526(4)
C11 H11A 0.9800
C11 H11B 0.9800
C11 H11C 0.9800
C12 H12A 0.9800
C12 H12B 0.9800
C12 H12C 0.9800
C13 H13A 0.9800
C13 H13B 0.9800
C13 H13C 0.9800
C14 C15 1.386(3)
C14 H14 0.9500
C15 C16 1.428(3)
C15 C22 1.454(3)
C16 C21 1.396(3)
C16 C17 1.411(3)
C17 C18 1.400(3)
C18 C19 1.372(3)
C18 H18 0.9500
C19 C20 1.402(3)
C19 H19 0.9500
C20 C21 1.375(3)
C20 H20 0.9500
C21 H21 0.9500
C22 H22 0.9500
C23 C25 1.523(3)
C23 C24 1.528(3)
C23 C26 1.531(3)
C24 H24A 0.9800
C24 H24B 0.9800
C24 H24C 0.9800
C25 H25A 0.9800
C25 H25B 0.9800
C25 H25C 0.9800
C26 H26A 0.9800
C26 H26B 0.9800
C26 H26C 0.9800
C27 H27 1.063(19)
C28 C33 1.408(3)
C28 C29 1.412(3)
C29 C30 1.403(3)
C29 C34 1.509(3)
C30 C31 1.374(3)
C30 H30 0.93(2)
C31 C32 1.381(3)
C31 H31 1.02(2)
C32 C33 1.397(3)
C32 H32 0.99(2)
C33 C37 1.515(3)
C34 C36 1.524(3)
C34 C35 1.540(3)
C34 H34 0.920(18)
C35 H35A 1.01(3)
C35 H35B 0.93(2)
C35 H35C 1.03(3)
C36 H36A 1.00(2)
C36 H36B 0.98(2)
C36 H36C 0.97(2)
C37 C39 1.524(3)
C37 C38 1.529(3)
C37 H37 0.96(2)
C38 H38A 0.99(2)
C38 H38B 0.98(2)
C38 H38C 1.02(2)
C39 H39A 0.95(2)
C39 H39B 1.03(2)
C39 H39C 0.99(3)
C40 C45 1.409(3)
C40 C41 1.417(3)
C41 C42 1.394(3)
C41 C46 1.512(3)
C42 C43 1.387(3)
C42 H42 0.918(19)
C43 C44 1.374(3)
C43 H43 0.95(2)
C44 C45 1.399(3)
C44 H44 0.938(18)
C45 C49 1.522(3)
C46 C48 1.521(3)
C46 C47 1.534(3)
C46 H46 0.935(19)
C47 H47A 0.96(3)
C47 H47B 1.03(2)
C47 H47C 1.00(2)
C48 H48A 0.96(2)
C48 H48B 1.03(2)
C48 H48C 0.93(2)
C49 C51 1.518(4)
C49 C50 1.531(4)
C49 H49 0.957(19)
C50 H50A 0.94(3)
C50 H50B 0.92(3)
C50 H50C 1.03(2)
C51 H51A 1.02(3)
C51 H51B 0.98(3)
C51 H51C 0.95(3)
C52 C53 1.533(3)
C52 H52A 0.941(18)
C52 H52B 0.93(2)
C53 C54 1.505(3)
C53 H53A 0.99(3)
C53 H53B 1.18(2)
C54 C55 1.506(3)
C54 H54A 1.04(2)
C54 H54B 0.95(2)
C55 H55A 0.93(2)
C55 H55B 1.02(2)
C56 C57 1.507(3)
C56 H56A 1.01(2)
C56 H56B 1.01(2)
C57 C58 1.508(4)
C57 H57A 0.98(2)
C57 H57B 0.93(2)
C58 C59 1.501(3)
C58 H58A 0.97(2)
C58 H58B 1.03(4)
C59 H59A 0.94(2)
C59 H59B 0.99(2)
C60 C61 1.509(3)
C60 H60A 1.06(5)
C60 H60B 1.27(6)
C60 H60C 1.06(3)
C61 C62 1.375(3)
C61 C66 1.392(3)
C62 C63 1.351(4)
C62 H62 0.96(2)
C63 C64 1.352(4)
C63 H63 1.02(3)
C64 C65 1.364(4)
C64 H64 1.01(3)
C65 C66 1.409(4)
C65 H65 0.88(2)
C66 H66 0.83(2)

loop_
_geom_torsion_atom_site_label_1
_geom_torsion_atom_site_label_2
_geom_torsion_atom_site_label_3
_geom_torsion_atom_site_label_4
_geom_torsion
N3 Y1 O1 C52 170.51(16)
N1 Y1 O1 C52 -49.72(16)
N6 Y1 O1 C52 66.33(18)
O2 Y1 O1 C52 -122.57(15)
N5 Y1 O1 C52 54.59(16)
C27 Y1 O1 C52 60.73(16)
N3 Y1 O1 C55 -7.68(17)
N1 Y1 O1 C55 132.09(17)
N6 Y1 O1 C55 -111.86(17)
O2 Y1 O1 C55 59.24(19)
N5 Y1 O1 C55 -123.59(17)
C27 Y1 O1 C55 -117.46(17)
N3 Y1 O2 C56 138.06(18)
N1 Y1 O2 C56 -1.34(17)
O1 Y1 O2 C56 71.37(19)
N6 Y1 O2 C56 -114.08(18)
N5 Y1 O2 C56 -104.22(18)
C27 Y1 O2 C56 -111.88(17)
N3 Y1 O2 C59 -45.90(15)
N1 Y1 O2 C59 174.70(15)
O1 Y1 O2 C59 -112.59(15)
N6 Y1 O2 C59 61.96(15)
N5 Y1 O2 C59 71.82(17)
C27 Y1 O2 C59 64.16(15)
N3 Y1 N1 C1 -151.41(14)
O1 Y1 N1 C1 141.19(15)
N6 Y1 N1 C1 -2.73(16)
O2 Y1 N1 C1 -82.71(15)
N5 Y1 N1 C1 57.17(15)
C27 Y1 N1 C1 28.11(16)
N3 Y1 N1 C4 9.2(2)
O1 Y1 N1 C4 -58.2(2)
N6 Y1 N1 C4 157.86(19)
O2 Y1 N1 C4 77.9(2)
N5 Y1 N1 C4 -142.24(19)
C27 Y1 N1 C4 -171.30(19)
N1 Y1 N3 C14 -157.64(14)
O1 Y1 N3 C14 -89.33(16)
N6 Y1 N3 C14 52.62(16)
O2 Y1 N3 C14 132.83(16)
N5 Y1 N3 C14 -8.41(17)
C27 Y1 N3 C14 22.84(17)
N1 Y1 N3 C17 11.3(2)
O1 Y1 N3 C17 79.64(17)
N6 Y1 N3 C17 -138.42(16)
O2 Y1 N3 C17 -58.21(17)
N5 Y1 N3 C17 160.55(16)
C27 Y1 N3 C17 -168.20(16)
N3 Y1 N5 C27 91.02(12)
N1 Y1 N5 C27 -110.26(12)
O1 Y1 N5 C27 168.30(12)
N6 Y1 N5 C27 -3.23(11)
O2 Y1 N5 C27 -14.88(15)
N3 Y1 N5 C28 -82.2(2)
N1 Y1 N5 C28 76.6(2)
O1 Y1 N5 C28 -4.9(2)
N6 Y1 N5 C28 -176.4(3)
O2 Y1 N5 C28 171.9(2)
C27 Y1 N5 C28 -173.2(3)
N3 Y1 N6 C27 -105.94(12)
N1 Y1 N6 C27 95.99(12)
O1 Y1 N6 C27 -10.71(16)
O2 Y1 N6 C27 175.73(12)
N5 Y1 N6 C27 3.24(11)
N3 Y1 N6 C40 57.7(2)
N1 Y1 N6 C40 -100.4(2)
O1 Y1 N6 C40 152.9(2)
O2 Y1 N6 C40 -20.7(2)
N5 Y1 N6 C40 166.8(2)
C27 Y1 N6 C40 163.6(3)
C4 N1 C1 C2 -1.3(2)
Y1 N1 C1 C2 165.47(14)
N1 C1 C2 C3 0.7(2)
N1 C1 C2 C9 -179.67(18)
C1 C2 C3 C8 179.1(2)
C9 C2 C3 C8 -0.4(4)
C1 C2 C3 C4 0.1(2)
C9 C2 C3 C4 -179.4(2)
C1 N1 C4 C5 -177.5(2)
Y1 N1 C4 C5 20.5(3)
C1 N1 C4 C3 1.3(2)
Y1 N1 C4 C3 -160.75(15)
C8 C3 C4 C5 -1.2(3)
C2 C3 C4 C5 177.94(19)
C8 C3 C4 N1 179.93(18)
C2 C3 C4 N1 -0.9(2)
N1 C4 C5 C6 178.36(19)
C3 C4 C5 C6 -0.3(3)
C4 C5 C6 C7 1.5(3)
C5 C6 C7 C8 -1.3(4)
C6 C7 C8 C3 -0.3(4)
C4 C3 C8 C7 1.5(3)
C2 C3 C8 C7 -177.4(2)
C10 N2 C9 C2 -179.25(19)
C1 C2 C9 N2 177.2(2)
C3 C2 C9 N2 -3.3(4)
C9 N2 C10 C13 -148.1(2)
C9 N2 C10 C11 -27.9(3)
C9 N2 C10 C12 95.9(3)
C17 N3 C14 C15 0.4(2)
Y1 N3 C14 C15 171.73(13)
N3 C14 C15 C16 0.1(2)
N3 C14 C15 C22 -177.28(18)
C14 C15 C16 C21 179.3(2)
C22 C15 C16 C21 -3.4(4)
C14 C15 C16 C17 -0.5(2)
C22 C15 C16 C17 176.79(19)
C14 N3 C17 C18 177.1(2)
Y1 N3 C17 C18 6.4(3)
C14 N3 C17 C16 -0.7(2)
Y1 N3 C17 C16 -171.31(13)
C21 C16 C17 N3 -179.13(19)
C15 C16 C17 N3 0.7(2)
C21 C16 C17 C18 3.0(3)
C15 C16 C17 C18 -177.18(19)
N3 C17 C18 C19 -179.1(2)
C16 C17 C18 C19 -1.6(3)
C17 C18 C19 C20 -0.5(4)
C18 C19 C20 C21 1.2(4)
C19 C20 C21 C16 0.2(4)
C17 C16 C21 C20 -2.2(3)
C15 C16 C21 C20 178.0(2)
C23 N4 C22 C15 178.86(18)
C14 C15 C22 N4 4.0(3)
C16 C15 C22 N4 -172.8(2)
C22 N4 C23 C25 -133.3(2)
C22 N4 C23 C24 110.0(2)
C22 N4 C23 C26 -12.2(3)
C40 N6 C27 N5 -174.69(17)
Y1 N6 C27 N5 -5.48(18)
C40 N6 C27 Y1 -169.21(19)
C28 N5 C27 N6 -178.76(17)
Y1 N5 C27 N6 5.47(18)
C28 N5 C27 Y1 175.77(19)
N3 Y1 C27 N6 84.05(12)
N1 Y1 C27 N6 -95.59(12)
O1 Y1 C27 N6 172.87(11)
O2 Y1 C27 N6 -4.57(13)
N5 Y1 C27 N6 -174.33(19)
N3 Y1 C27 N5 -101.62(12)
N1 Y1 C27 N5 78.74(12)
O1 Y1 C27 N5 -12.81(13)
N6 Y1 C27 N5 174.33(19)
O2 Y1 C27 N5 169.76(11)
C27 N5 C28 C33 -78.8(2)
Y1 N5 C28 C33 93.3(3)
C27 N5 C28 C29 105.1(2)
Y1 N5 C28 C29 -82.7(3)
C33 C28 C29 C30 0.8(3)
N5 C28 C29 C30 176.81(17)
C33 C28 C29 C34 178.98(18)
N5 C28 C29 C34 -5.0(3)
C28 C29 C30 C31 0.0(3)
C34 C29 C30 C31 -178.3(2)
C29 C30 C31 C32 -0.8(4)
C30 C31 C32 C33 1.0(4)
C31 C32 C33 C28 -0.2(3)
C31 C32 C33 C37 -175.8(2)
C29 C28 C33 C32 -0.6(3)
N5 C28 C33 C32 -176.57(18)
C29 C28 C33 C37 174.69(18)
N5 C28 C33 C37 -1.2(3)
C30 C29 C34 C36 86.7(3)
C28 C29 C34 C36 -91.5(2)
C30 C29 C34 C35 -37.1(3)
C28 C29 C34 C35 144.7(2)
C32 C33 C37 C39 -46.7(3)
C28 C33 C37 C39 137.9(2)
C32 C33 C37 C38 76.4(2)
C28 C33 C37 C38 -98.9(2)
C27 N6 C40 C45 73.5(2)
Y1 N6 C40 C45 -87.3(3)
C27 N6 C40 C41 -111.1(2)
Y1 N6 C40 C41 88.1(3)
C45 C40 C41 C42 -1.7(3)
N6 C40 C41 C42 -177.01(17)
C45 C40 C41 C46 -179.53(17)
N6 C40 C41 C46 5.1(3)
C40 C41 C42 C43 0.0(3)
C46 C41 C42 C43 177.85(19)
C41 C42 C43 C44 1.1(3)
C42 C43 C44 C45 -0.6(3)
C43 C44 C45 C40 -1.0(3)
C43 C44 C45 C49 177.5(2)
C41 C40 C45 C44 2.1(3)
N6 C40 C45 C44 177.42(18)
C41 C40 C45 C49 -176.35(19)
N6 C40 C45 C49 -1.1(3)
C42 C41 C46 C48 -95.7(2)
C40 C41 C46 C48 82.1(2)
C42 C41 C46 C47 28.6(3)
C40 C41 C46 C47 -153.6(2)
C44 C45 C49 C51 68.5(3)
C40 C45 C49 C51 -113.0(2)
C44 C45 C49 C50 -57.0(3)
C40 C45 C49 C50 121.4(2)
C55 O1 C52 C53 -14.2(2)
Y1 O1 C52 C53 167.28(15)
O1 C52 C53 C54 34.0(3)
C52 C53 C54 C55 -40.7(3)
C52 O1 C55 C54 -11.2(3)
Y1 O1 C55 C54 167.15(14)
C53 C54 C55 O1 32.4(3)
C59 O2 C56 C57 11.5(3)
Y1 O2 C56 C57 -172.10(15)
O2 C56 C57 C58 -31.0(3)
C56 C57 C58 C59 38.7(3)
C56 O2 C59 C58 12.8(3)
Y1 O2 C59 C58 -163.97(15)
C57 C58 C59 O2 -31.8(3)
C66 C61 C62 C63 -0.6(4)
C60 C61 C62 C63 178.7(3)
C61 C62 C63 C64 0.4(5)
C62 C63 C64 C65 0.3(4)
C63 C64 C65 C66 -0.7(4)
C62 C61 C66 C65 0.2(4)
C60 C61 C66 C65 -179.1(3)
C64 C65 C66 C61 0.5(4)
